data_2228645
loop_
_publ_author_name
'Liu, Lijun'
'Gong, Shuwen'

_publ_section_title
;
 <i>catena</i>-Poly[triethylammonium
 [[triphenyltin(IV)]-\m-3,3'-dihydroxy-4,4'-methylenedi-2-naphthoato]]
;
_journal_coeditor_code BH2324
_journal_issue 1
_journal_name_full 'Acta Crystallographica Section E'
_journal_page_first m122
_journal_paper_doi 10.1107/S1600536810052402
_journal_volume 67
_journal_year 2011
_chemical_formula_iupac '(C6 H16 N) [Sn (C6 H5)3 (C23 H14 O6)]'
_chemical_formula_moiety 'C47 H45 N O6 Sn'
_chemical_formula_sum 'C47 H45 N O6 Sn'
_chemical_formula_weight 838.53
_chemical_melting_point 458
_chemical_name_systematic
;
<i>catena</i>-Poly[triethylammonium
[[triphenyltin(IV)]-\m-2,2'-dihydroxy-4,4'-methylenedi-2-naphthoato]]
;
_space_group_IT_number 9
_symmetry_cell_setting monoclinic
_symmetry_space_group_name_Hall 'C -2yc'
_symmetry_space_group_name_H-M 'C 1 c 1'
_atom_sites_solution_hydrogens geom
_atom_sites_solution_primary direct
_atom_sites_solution_secondary difmap
_audit_creation_method SHELXL-97
_cell_angle_alpha 90.00
_cell_angle_beta 98.580(2)
_cell_angle_gamma 90.00
_cell_formula_units_Z 4
_cell_length_a 13.2590(14)
_cell_length_b 16.3231(16)
_cell_length_c 19.166(2)
_cell_measurement_reflns_used 2599
_cell_measurement_temperature 298(2)
_cell_measurement_theta_max 25.038
_cell_measurement_theta_min 2.371
_cell_volume 4101.6(7)
_computing_cell_refinement 'SAINT (Siemens, 1996)'
_computing_data_collection 'SMART (Siemens, 1996)'
_computing_data_reduction 'SAINT (Siemens, 1996)'
_computing_molecular_graphics 'SHELXTL (Sheldrick, 2008)'
_computing_publication_material 'SHELXTL (Sheldrick, 2008)'
_computing_structure_refinement 'SHELXL97 (Sheldrick, 2008)'
_computing_structure_solution 'SHELXS97 (Sheldrick, 2008)'
_diffrn_ambient_temperature 298(2)
_diffrn_measured_fraction_theta_full 0.999
_diffrn_measured_fraction_theta_max 0.999
_diffrn_measurement_device_type 'Bruker SMART CCD 1000 area-detector'
_diffrn_measurement_method '\f and \w'
_diffrn_radiation_monochromator graphite
_diffrn_radiation_source 'fine-focus sealed tube'
_diffrn_radiation_type MoK\a
_diffrn_radiation_wavelength 0.71073
_diffrn_reflns_av_R_equivalents 0.1153
_diffrn_reflns_av_sigmaI/netI 0.1191
_diffrn_reflns_limit_h_max 13
_diffrn_reflns_limit_h_min -15
_diffrn_reflns_limit_k_max 19
_diffrn_reflns_limit_k_min -15
_diffrn_reflns_limit_l_max 22
_diffrn_reflns_limit_l_min -22
_diffrn_reflns_number 10588
_diffrn_reflns_theta_full 25.02
_diffrn_reflns_theta_max 25.02
_diffrn_reflns_theta_min 1.99
_exptl_absorpt_coefficient_mu 0.672
_exptl_absorpt_correction_T_max 0.9297
_exptl_absorpt_correction_T_min 0.8553
_exptl_absorpt_correction_type multi-scan
_exptl_absorpt_process_details '(SADABS; Siemens, 1996)'
_exptl_crystal_colour colourless
_exptl_crystal_density_diffrn 1.358
_exptl_crystal_density_method 'not measured'
_exptl_crystal_description block
_exptl_crystal_F_000 1728
_exptl_crystal_size_max 0.24
_exptl_crystal_size_mid 0.14
_exptl_crystal_size_min 0.11
_refine_diff_density_max 1.533
_refine_diff_density_min -0.838
_refine_ls_abs_structure_details 'Flack (1983), 2394 Friedel pairs'
_refine_ls_abs_structure_Flack -0.04(4)
_refine_ls_extinction_method none
_refine_ls_goodness_of_fit_ref 0.975
_refine_ls_hydrogen_treatment constr
_refine_ls_matrix_type full
_refine_ls_number_constraints 0
_refine_ls_number_parameters 499
_refine_ls_number_reflns 6019
_refine_ls_number_restraints 2
_refine_ls_restrained_S_all 0.975
_refine_ls_R_factor_all 0.0911
_refine_ls_R_factor_gt 0.0697
_refine_ls_shift/su_max 0.001
_refine_ls_shift/su_mean 0.000
_refine_ls_structure_factor_coef Fsqd
_refine_ls_weighting_details 'calc w=1/[\s^2^(Fo^2^)+(0.1004P)^2^] where P=(Fo^2^+2Fc^2^)/3'
_refine_ls_weighting_scheme calc
_refine_ls_wR_factor_gt 0.1682
_refine_ls_wR_factor_ref 0.1824
_reflns_number_gt 4406
_reflns_number_total 6019
_reflns_threshold_expression I>2\s(I)
_cod_data_source_file bh2324.cif
_cod_data_source_block I
_cod_original_sg_symbol_H-M 'C c'
_cod_database_code 2228645
_cod_database_fobs_code 2228645

loop_
_symmetry_equiv_pos_as_xyz
'x, y, z'
'x, -y, z+1/2'
'x+1/2, y+1/2, z'
'x+1/2, -y+1/2, z+1/2'

loop_
_atom_site_type_symbol
_atom_site_label
_atom_site_fract_x
_atom_site_fract_y
_atom_site_fract_z
_atom_site_U_iso_or_equiv
_atom_site_adp_type
_atom_site_calc_flag
_atom_site_refinement_flags
_atom_site_occupancy
_atom_site_disorder_assembly
_atom_site_disorder_group
Sn Sn1 0.76424(5) 0.44960(4) 0.08738(4) 0.0419(2) Uani d . 1 . .
N N1 0.5704(7) 0.6521(6) 0.2187(5) 0.059(2) Uani d . 1 . .
H H1 0.5506 0.6055 0.1943 0.071 Uiso calc R 1 . .
O O1 0.5920(9) 0.4307(6) 0.0488(6) 0.047(2) Uani d . 1 . .
O O2 0.5631(6) 0.5121(5) 0.1380(4) 0.0522(18) Uani d . 1 . .
O O3 0.4525(6) 0.4040(5) -0.0559(4) 0.055(2) Uani d . 1 . .
H H3 0.5079 0.4003 -0.0305 0.082 Uiso calc R 1 . .
O O4 0.9306(9) 0.4593(6) 0.1263(6) 0.053(3) Uani d . 1 . .
O O5 0.9078(7) 0.5519(5) 0.2087(5) 0.062(2) Uani d . 1 . .
O O6 1.0543(6) 0.5914(5) 0.3030(4) 0.057(2) Uani d . 1 . .
H H6 0.9977 0.5932 0.2790 0.086 Uiso calc R 1 . .
C C1 0.5324(9) 0.4761(7) 0.0813(6) 0.046(3) Uani d . 1 . .
C C2 0.3574(9) 0.5325(6) 0.0775(6) 0.046(3) Uani d . 1 . .
H H2 0.3789 0.5536 0.1223 0.055 Uiso calc R 1 . .
C C3 0.4245(8) 0.4854(7) 0.0451(6) 0.046(3) Uani d . 1 . .
C C4 0.3884(14) 0.4520(7) -0.0235(9) 0.044(4) Uani d . 1 . .
C C5 0.2893(10) 0.4648(8) -0.0581(7) 0.043(3) Uani d . 1 . .
C C6 0.2219(8) 0.5155(7) -0.0229(6) 0.045(2) Uani d . 1 . .
C C7 0.2572(8) 0.5490(6) 0.0438(6) 0.043(2) Uani d . 1 . .
C C8 0.1909(9) 0.6002(7) 0.0782(6) 0.054(3) Uani d . 1 . .
H H8 0.2134 0.6211 0.1230 0.065 Uiso calc R 1 . .
C C9 0.0950(9) 0.6178(8) 0.0452(6) 0.056(3) Uani d . 1 . .
H H9 0.0535 0.6536 0.0658 0.067 Uiso calc R 1 . .
C C10 0.0601(9) 0.5819(8) -0.0195(7) 0.058(3) Uani d . 1 . .
H H10 -0.0069 0.5915 -0.0402 0.069 Uiso calc R 1 . .
C C11 0.1191(9) 0.5338(7) -0.0532(6) 0.051(3) Uani d . 1 . .
H H11 0.0927 0.5120 -0.0969 0.061 Uiso calc R 1 . .
C C12 0.9632(9) 0.5017(8) 0.1802(6) 0.051(3) Uani d . 1 . .
C C13 1.1374(14) 0.4399(9) 0.1843(10) 0.047(4) Uani d . 1 . .
H H13 1.1113 0.4120 0.1433 0.056 Uiso calc R 1 . .
C C14 1.0735(8) 0.4935(7) 0.2120(6) 0.045(2) Uani d . 1 . .
C C15 1.1138(8) 0.5372(6) 0.2741(5) 0.041(2) Uani d . 1 . .
C C16 1.2141(8) 0.5256(6) 0.3074(6) 0.043(2) Uani d . 1 . .
C C17 1.2795(9) 0.4682(7) 0.2773(7) 0.043(3) Uani d . 1 . .
C C18 1.2383(10) 0.4244(8) 0.2135(7) 0.048(3) Uani d . 1 . .
C C19 1.3028(8) 0.3696(7) 0.1845(6) 0.053(3) Uani d . 1 . .
H H19 1.2765 0.3398 0.1445 0.063 Uiso calc R 1 . .
C C20 1.4025(9) 0.3586(8) 0.2130(6) 0.058(3) Uani d . 1 . .
H H20 1.4439 0.3232 0.1920 0.069 Uiso calc R 1 . .
C C21 1.4406(10) 0.4009(7) 0.2732(7) 0.058(3) Uani d . 1 . .
H H21 1.5079 0.3922 0.2935 0.070 Uiso calc R 1 . .
C C22 1.3820(9) 0.4556(7) 0.3046(6) 0.049(3) Uani d . 1 . .
H H22 1.4111 0.4845 0.3444 0.058 Uiso calc R 1 . .
C C23 0.2537(9) 0.4235(8) -0.1279(6) 0.045(3) Uani d . 1 . .
H H23A 0.2001 0.3855 -0.1205 0.055 Uiso calc R 1 . .
H H23B 0.3102 0.3910 -0.1394 0.055 Uiso calc R 1 . .
C C24 0.7979(12) 0.3698(9) 0.0041(8) 0.046(3) Uani d . 1 . .
C C25 0.7434(11) 0.2978(8) -0.0158(6) 0.062(3) Uani d . 1 . .
H H25 0.6855 0.2851 0.0041 0.075 Uiso calc R 1 . .
C C26 0.7759(12) 0.2445(8) -0.0659(7) 0.068(4) Uani d . 1 . .
H H26 0.7404 0.1961 -0.0778 0.082 Uiso calc R 1 . .
C C27 0.8593(13) 0.2632(10) -0.0969(9) 0.070(4) Uani d . 1 . .
H H27 0.8778 0.2291 -0.1317 0.084 Uiso calc R 1 . .
C C28 0.9164(11) 0.3327(9) -0.0770(6) 0.068(4) Uani d . 1 . .
H H28 0.9743 0.3443 -0.0973 0.082 Uiso calc R 1 . .
C C29 0.8866(9) 0.3854(8) -0.0263(6) 0.059(3) Uani d . 1 . .
H H29 0.9259 0.4314 -0.0124 0.071 Uiso calc R 1 . .
C C30 0.7482(9) 0.5751(7) 0.0484(6) 0.049(3) Uani d . 1 . .
C C31 0.6617(11) 0.5948(9) -0.0028(7) 0.069(4) Uani d . 1 . .
H H31 0.6134 0.5553 -0.0190 0.082 Uiso calc R 1 . .
C C32 0.6520(12) 0.6747(9) -0.0276(7) 0.078(4) Uani d . 1 . .
H H32 0.5945 0.6888 -0.0593 0.093 Uiso calc R 1 . .
C C33 0.7264(12) 0.7352(9) -0.0065(7) 0.075(4) Uani d . 1 . .
H H33 0.7178 0.7888 -0.0226 0.090 Uiso calc R 1 . .
C C34 0.8115(12) 0.7121(8) 0.0385(7) 0.072(4) Uani d . 1 . .
H H34 0.8659 0.7483 0.0491 0.086 Uiso calc R 1 . .
C C35 0.8164(11) 0.6348(8) 0.0680(6) 0.069(4) Uani d . 1 . .
H H35 0.8701 0.6233 0.1037 0.083 Uiso calc R 1 . .
C C36 0.7411(13) 0.3798(10) 0.1791(8) 0.054(4) Uani d . 1 . .
C C37 0.7771(11) 0.4021(10) 0.2489(6) 0.071(4) Uani d . 1 . .
H H37 0.8141 0.4503 0.2579 0.086 Uiso calc R 1 . .
C C38 0.7585(12) 0.3532(10) 0.3055(7) 0.079(4) Uani d . 1 . .
H H38 0.7840 0.3682 0.3516 0.095 Uiso calc R 1 . .
C C39 0.7018(14) 0.2820(11) 0.2924(9) 0.074(5) Uani d . 1 . .
H H39 0.6892 0.2494 0.3299 0.088 Uiso calc R 1 . .
C C40 0.6642(13) 0.2591(9) 0.2248(8) 0.078(4) Uani d . 1 . .
H H40 0.6236 0.2126 0.2163 0.094 Uiso calc R 1 . .
C C41 0.6876(11) 0.3068(9) 0.1687(6) 0.066(3) Uani d . 1 . .
H H41 0.6665 0.2889 0.1228 0.079 Uiso calc R 1 . .
C C42 0.5879(11) 0.7165(9) 0.1637(7) 0.072(4) Uani d . 1 . .
H H42A 0.6405 0.6972 0.1376 0.086 Uiso calc R 1 . .
H H42B 0.6122 0.7666 0.1877 0.086 Uiso calc R 1 . .
C C43 0.4911(13) 0.7356(10) 0.1115(8) 0.091(5) Uani d . 1 . .
H H43A 0.4565 0.6854 0.0968 0.136 Uiso calc R 1 . .
H H43B 0.5094 0.7634 0.0711 0.136 Uiso calc R 1 . .
H H43C 0.4467 0.7699 0.1340 0.136 Uiso calc R 1 . .
C C44 0.4862(11) 0.6733(9) 0.2603(7) 0.073(4) Uani d . 1 . .
H H44A 0.4241 0.6826 0.2276 0.088 Uiso calc R 1 . .
H H44B 0.4745 0.6266 0.2894 0.088 Uiso calc R 1 . .
C C45 0.5061(15) 0.7465(11) 0.3066(8) 0.104(6) Uani d . 1 . .
H H45A 0.5742 0.7437 0.3319 0.156 Uiso calc R 1 . .
H H45B 0.4583 0.7477 0.3395 0.156 Uiso calc R 1 . .
H H45C 0.4987 0.7952 0.2782 0.156 Uiso calc R 1 . .
C C46 0.6704(11) 0.6326(9) 0.2641(7) 0.073(4) Uani d . 1 . .
H H46A 0.7178 0.6124 0.2342 0.087 Uiso calc R 1 . .
H H46B 0.6985 0.6828 0.2862 0.087 Uiso calc R 1 . .
C C47 0.6621(14) 0.5712(10) 0.3200(8) 0.091(5) Uani d . 1 . .
H H47A 0.6168 0.5912 0.3508 0.137 Uiso calc R 1 . .
H H47B 0.7283 0.5617 0.3467 0.137 Uiso calc R 1 . .
H H47C 0.6359 0.5208 0.2987 0.137 Uiso calc R 1 . .

loop_
_atom_site_aniso_label
_atom_site_aniso_U_11
_atom_site_aniso_U_22
_atom_site_aniso_U_33
_atom_site_aniso_U_12
_atom_site_aniso_U_13
_atom_site_aniso_U_23
Sn1 0.0373(3) 0.0414(3) 0.0450(3) 0.0002(5) -0.0006(2) -0.0007(5)
N1 0.062(6) 0.053(6) 0.061(6) 0.003(5) 0.003(5) -0.009(5)
O1 0.041(6) 0.043(5) 0.057(6) 0.004(4) 0.005(4) 0.001(4)
O2 0.048(4) 0.055(5) 0.050(4) 0.006(4) -0.004(3) -0.006(4)
O3 0.039(4) 0.058(5) 0.064(5) 0.012(4) -0.004(3) -0.011(4)
O4 0.042(6) 0.063(6) 0.050(6) -0.003(5) -0.005(4) -0.008(5)
O5 0.043(5) 0.072(6) 0.067(5) 0.008(4) -0.006(4) -0.010(5)
O6 0.048(5) 0.061(5) 0.059(5) 0.015(4) -0.003(4) -0.008(4)
C1 0.046(7) 0.044(6) 0.047(6) 0.001(5) 0.004(5) 0.007(5)
C2 0.044(7) 0.045(6) 0.049(6) -0.004(5) 0.008(5) -0.004(5)
C3 0.037(6) 0.046(6) 0.053(6) -0.003(5) 0.003(5) 0.004(5)
C4 0.038(9) 0.039(8) 0.052(8) 0.007(5) 0.003(6) 0.000(5)
C5 0.038(7) 0.041(7) 0.051(7) -0.004(5) 0.007(6) 0.001(6)
C6 0.037(6) 0.042(6) 0.056(6) 0.004(5) 0.008(5) 0.002(5)
C7 0.035(6) 0.039(6) 0.054(6) -0.001(5) 0.006(4) -0.001(5)
C8 0.052(7) 0.048(7) 0.063(7) -0.003(6) 0.006(6) -0.006(6)
C9 0.037(6) 0.056(7) 0.076(8) 0.003(5) 0.012(6) 0.001(6)
C10 0.039(7) 0.060(7) 0.073(8) 0.001(6) 0.005(6) 0.007(6)
C11 0.039(7) 0.051(7) 0.061(7) 0.004(5) 0.002(5) 0.003(5)
C12 0.046(7) 0.056(8) 0.050(6) 0.004(6) 0.001(5) 0.006(6)
C13 0.036(9) 0.049(8) 0.054(9) -0.001(6) 0.004(6) -0.004(6)
C14 0.038(6) 0.041(6) 0.053(6) -0.002(5) 0.002(5) 0.000(5)
C15 0.039(6) 0.039(6) 0.043(5) 0.002(5) -0.002(4) 0.001(4)
C16 0.037(6) 0.038(6) 0.053(6) -0.002(5) 0.000(5) 0.002(5)
C17 0.038(7) 0.043(7) 0.048(7) 0.000(5) 0.007(5) 0.010(6)
C18 0.046(7) 0.043(7) 0.054(7) -0.005(6) 0.007(5) 0.005(6)
C19 0.044(7) 0.051(7) 0.064(7) -0.001(6) 0.012(5) -0.001(6)
C20 0.047(7) 0.057(7) 0.071(7) 0.007(6) 0.013(6) -0.003(6)
C21 0.043(7) 0.056(7) 0.076(8) 0.006(6) 0.008(6) 0.006(7)
C22 0.038(6) 0.051(7) 0.055(6) -0.001(5) 0.000(5) 0.005(5)
C23 0.043(7) 0.043(6) 0.047(6) 0.003(5) 0.000(5) -0.004(5)
C24 0.049(9) 0.042(7) 0.047(7) -0.006(6) 0.009(6) 0.002(6)
C25 0.069(9) 0.056(8) 0.064(7) 0.005(7) 0.017(6) -0.003(6)
C26 0.090(11) 0.049(7) 0.063(7) -0.002(7) 0.001(7) -0.009(6)
C27 0.082(12) 0.066(10) 0.060(9) 0.019(8) 0.008(8) -0.011(8)
C28 0.064(8) 0.079(10) 0.064(8) 0.010(7) 0.020(6) -0.002(7)
C29 0.054(8) 0.065(8) 0.059(7) -0.001(6) 0.012(6) -0.002(6)
C30 0.052(7) 0.040(6) 0.054(6) 0.002(5) 0.008(5) 0.003(5)
C31 0.075(10) 0.062(9) 0.066(8) 0.010(8) 0.002(7) 0.019(7)
C32 0.088(11) 0.067(9) 0.077(9) 0.003(8) 0.010(7) 0.028(7)
C33 0.093(11) 0.052(8) 0.081(9) 0.002(8) 0.019(8) 0.013(7)
C34 0.089(11) 0.049(8) 0.079(9) -0.006(7) 0.015(8) 0.003(7)
C35 0.084(9) 0.050(7) 0.063(8) -0.005(7) -0.022(6) 0.009(6)
C36 0.053(9) 0.055(9) 0.055(9) 0.014(7) 0.010(7) 0.004(7)
C37 0.072(9) 0.078(10) 0.062(8) -0.002(7) 0.006(7) 0.014(7)
C38 0.086(11) 0.092(12) 0.059(8) 0.011(10) 0.008(7) 0.018(8)
C39 0.091(12) 0.069(11) 0.066(9) 0.021(9) 0.029(9) 0.025(8)
C40 0.100(13) 0.058(9) 0.082(10) 0.008(8) 0.033(9) 0.008(8)
C41 0.084(10) 0.063(9) 0.053(7) -0.001(7) 0.016(6) 0.008(6)
C42 0.073(10) 0.063(9) 0.077(8) -0.001(7) 0.002(7) 0.005(7)
C43 0.100(12) 0.071(10) 0.098(11) -0.005(9) 0.002(9) 0.004(8)
C44 0.068(9) 0.075(9) 0.076(8) 0.009(7) 0.010(7) -0.004(7)
C45 0.109(14) 0.098(13) 0.107(12) 0.022(11) 0.026(12) -0.022(12)
C46 0.067(9) 0.062(9) 0.085(9) 0.006(7) -0.003(7) -0.012(8)
C47 0.092(12) 0.092(12) 0.078(10) 0.017(9) -0.024(8) -0.001(9)

loop_
_atom_type_symbol
_atom_type_description
_atom_type_scat_dispersion_real
_atom_type_scat_dispersion_imag
_atom_type_scat_source
C C 0.0033 0.0016 'International Tables Vol C Tables 4.2.6.8 and 6.1.1.4'
H H 0.0000 0.0000 'International Tables Vol C Tables 4.2.6.8 and 6.1.1.4'
O O 0.0106 0.0060 'International Tables Vol C Tables 4.2.6.8 and 6.1.1.4'
Sn Sn -0.6537 1.4246 'International Tables Vol C Tables 4.2.6.8 and 6.1.1.4'
N N 0.0061 0.0033 'International Tables Vol C Tables 4.2.6.8 and 6.1.1.4'

loop_
_geom_angle_atom_site_label_1
_geom_angle_atom_site_label_2
_geom_angle_atom_site_label_3
_geom_angle_site_symmetry_1
_geom_angle_site_symmetry_3
_geom_angle
_geom_angle_publ_flag
C36 Sn1 C24 . . 110.7(4) y
C36 Sn1 C30 . . 139.3(5) y
C24 Sn1 C30 . . 109.5(5) y
C36 Sn1 O4 . . 91.1(5) y
C24 Sn1 O4 . . 89.3(5) y
C30 Sn1 O4 . . 95.1(4) y
C36 Sn1 O1 . . 86.3(5) y
C24 Sn1 O1 . . 89.2(5) y
C30 Sn1 O1 . . 88.6(4) y
O4 Sn1 O1 . . 176.3(4) y
C44 N1 C46 . . 113.6(10) ?
C44 N1 C42 . . 114.0(10) ?
C46 N1 C42 . . 109.4(10) ?
C44 N1 H1 . . 106.4 ?
C46 N1 H1 . . 106.4 ?
C42 N1 H1 . . 106.4 ?
C1 O1 Sn1 . . 114.2(8) ?
C4 O3 H3 . . 109.5 ?
C12 O4 Sn1 . . 120.9(9) ?
C15 O6 H6 . . 109.5 ?
O2 C1 O1 . . 122.6(11) ?
O2 C1 C3 . . 121.3(10) ?
O1 C1 C3 . . 116.0(10) ?
C3 C2 C7 . . 121.4(10) ?
C3 C2 H2 . . 119.3 ?
C7 C2 H2 . . 119.3 ?
C2 C3 C4 . . 118.1(11) ?
C2 C3 C1 . . 118.5(10) ?
C4 C3 C1 . . 123.3(11) ?
O3 C4 C5 . . 118.3(14) ?
O3 C4 C3 . . 119.1(15) ?
C5 C4 C3 . . 122.6(13) ?
C4 C5 C6 . . 117.7(12) ?
C4 C5 C23 . . 120.1(11) ?
C6 C5 C23 . . 122.1(12) ?
C7 C6 C11 . . 117.1(10) ?
C7 C6 C5 . . 119.9(10) ?
C11 C6 C5 . . 123.0(10) ?
C6 C7 C2 . . 120.3(9) ?
C6 C7 C8 . . 119.8(10) ?
C2 C7 C8 . . 119.8(10) ?
C9 C8 C7 . . 120.0(11) ?
C9 C8 H8 . . 120.0 ?
C7 C8 H8 . . 120.0 ?
C8 C9 C10 . . 119.3(11) ?
C8 C9 H9 . . 120.3 ?
C10 C9 H9 . . 120.3 ?
C11 C10 C9 . . 122.5(12) ?
C11 C10 H10 . . 118.8 ?
C9 C10 H10 . . 118.8 ?
C10 C11 C6 . . 121.0(11) ?
C10 C11 H11 . . 119.5 ?
C6 C11 H11 . . 119.5 ?
O4 C12 O5 . . 123.6(11) ?
O4 C12 C14 . . 118.4(11) ?
O5 C12 C14 . . 118.0(10) ?
C14 C13 C18 . . 124.6(15) ?
C14 C13 H13 . . 117.7 ?
C18 C13 H13 . . 117.7 ?
C13 C14 C15 . . 117.7(12) ?
C13 C14 C12 . . 121.1(12) ?
C15 C14 C12 . . 121.1(10) ?
O6 C15 C16 . . 118.2(9) ?
O6 C15 C14 . . 120.0(9) ?
C16 C15 C14 . . 121.8(9) ?
C15 C16 C17 . . 119.2(10) ?
C15 C16 C23 . 2_665 119.2(9) ?
C17 C16 C23 . 2_665 121.5(10) ?
C22 C17 C18 . . 117.8(10) ?
C22 C17 C16 . . 123.4(11) ?
C18 C17 C16 . . 118.7(11) ?
C13 C18 C19 . . 124.0(13) ?
C13 C18 C17 . . 117.8(13) ?
C19 C18 C17 . . 118.2(11) ?
C20 C19 C18 . . 122.3(11) ?
C20 C19 H19 . . 118.9 ?
C18 C19 H19 . . 118.9 ?
C19 C20 C21 . . 118.9(11) ?
C19 C20 H20 . . 120.6 ?
C21 C20 H20 . . 120.6 ?
C20 C21 C22 . . 122.1(11) ?
C20 C21 H21 . . 119.0 ?
C22 C21 H21 . . 119.0 ?
C21 C22 C17 . . 120.8(11) ?
C21 C22 H22 . . 119.6 ?
C17 C22 H22 . . 119.6 ?
C5 C23 C16 . 2_464 120.3(11) ?
C5 C23 H23A . . 107.3 ?
C16 C23 H23A 2_464 . 107.3 ?
C5 C23 H23B . . 107.3 ?
C16 C23 H23B 2_464 . 107.3 ?
H23A C23 H23B . . 106.9 ?
C25 C24 C29 . . 117.8(13) ?
C25 C24 Sn1 . . 123.5(10) ?
C29 C24 Sn1 . . 118.3(10) ?
C24 C25 C26 . . 120.3(13) ?
C24 C25 H25 . . 119.8 ?
C26 C25 H25 . . 119.8 ?
C27 C26 C25 . . 120.6(14) ?
C27 C26 H26 . . 119.7 ?
C25 C26 H26 . . 119.7 ?
C26 C27 C28 . . 120.5(14) ?
C26 C27 H27 . . 119.7 ?
C28 C27 H27 . . 119.7 ?
C27 C28 C29 . . 119.7(13) ?
C27 C28 H28 . . 120.2 ?
C29 C28 H28 . . 120.2 ?
C28 C29 C24 . . 121.0(13) ?
C28 C29 H29 . . 119.5 ?
C24 C29 H29 . . 119.5 ?
C35 C30 C31 . . 117.8(11) ?
C35 C30 Sn1 . . 123.9(9) ?
C31 C30 Sn1 . . 118.3(9) ?
C32 C31 C30 . . 118.1(15) ?
C32 C31 H31 . . 121.0 ?
C30 C31 H31 . . 121.0 ?
C31 C32 C33 . . 122.3(14) ?
C31 C32 H32 . . 118.9 ?
C33 C32 H32 . . 118.9 ?
C34 C33 C32 . . 117.6(13) ?
C34 C33 H33 . . 121.2 ?
C32 C33 H33 . . 121.2 ?
C33 C34 C35 . . 119.6(14) ?
C33 C34 H34 . . 120.2 ?
C35 C34 H34 . . 120.2 ?
C30 C35 C34 . . 124.0(13) ?
C30 C35 H35 . . 118.0 ?
C34 C35 H35 . . 118.0 ?
C41 C36 C37 . . 117.0(14) ?
C41 C36 Sn1 . . 118.1(11) ?
C37 C36 Sn1 . . 124.9(12) ?
C38 C37 C36 . . 121.3(15) ?
C38 C37 H37 . . 119.4 ?
C36 C37 H37 . . 119.4 ?
C39 C38 C37 . . 119.4(14) ?
C39 C38 H38 . . 120.3 ?
C37 C38 H38 . . 120.3 ?
C40 C39 C38 . . 120.7(14) ?
C40 C39 H39 . . 119.6 ?
C38 C39 H39 . . 119.6 ?
C39 C40 C41 . . 118.9(15) ?
C39 C40 H40 . . 120.5 ?
C41 C40 H40 . . 120.5 ?
C36 C41 C40 . . 122.5(14) ?
C36 C41 H41 . . 118.8 ?
C40 C41 H41 . . 118.8 ?
N1 C42 C43 . . 113.0(11) ?
N1 C42 H42A . . 109.0 ?
C43 C42 H42A . . 109.0 ?
N1 C42 H42B . . 109.0 ?
C43 C42 H42B . . 109.0 ?
H42A C42 H42B . . 107.8 ?
C42 C43 H43A . . 109.5 ?
C42 C43 H43B . . 109.5 ?
H43A C43 H43B . . 109.5 ?
C42 C43 H43C . . 109.5 ?
H43A C43 H43C . . 109.5 ?
H43B C43 H43C . . 109.5 ?
C45 C44 N1 . . 114.9(12) ?
C45 C44 H44A . . 108.5 ?
N1 C44 H44A . . 108.5 ?
C45 C44 H44B . . 108.5 ?
N1 C44 H44B . . 108.5 ?
H44A C44 H44B . . 107.5 ?
C44 C45 H45A . . 109.5 ?
C44 C45 H45B . . 109.5 ?
H45A C45 H45B . . 109.5 ?
C44 C45 H45C . . 109.5 ?
H45A C45 H45C . . 109.5 ?
H45B C45 H45C . . 109.5 ?
C47 C46 N1 . . 114.0(12) ?
C47 C46 H46A . . 108.8 ?
N1 C46 H46A . . 108.8 ?
C47 C46 H46B . . 108.8 ?
N1 C46 H46B . . 108.8 ?
H46A C46 H46B . . 107.6 ?
C46 C47 H47A . . 109.5 ?
C46 C47 H47B . . 109.5 ?
H47A C47 H47B . . 109.5 ?
C46 C47 H47C . . 109.5 ?
H47A C47 H47C . . 109.5 ?
H47B C47 H47C . . 109.5 ?

loop_
_geom_bond_atom_site_label_1
_geom_bond_atom_site_label_2
_geom_bond_site_symmetry_2
_geom_bond_distance
_geom_bond_publ_flag
Sn1 C36 . 2.154(15) y
Sn1 C24 . 2.157(14) y
Sn1 C30 . 2.180(11) y
Sn1 O4 . 2.227(12) y
Sn1 O1 . 2.314(12) y
N1 C44 . 1.507(16) ?
N1 C46 . 1.507(16) ?
N1 C42 . 1.531(16) ?
N1 H1 . 0.9100 ?
O1 C1 . 1.307(15) ?
O2 C1 . 1.248(13) ?
O3 C4 . 1.371(17) ?
O3 H3 . 0.8200 ?
O4 C12 . 1.263(15) ?
O5 C12 . 1.276(14) ?
O6 C15 . 1.358(12) ?
O6 H6 . 0.8200 ?
C1 C3 . 1.502(15) ?
C2 C3 . 1.390(15) ?
C2 C7 . 1.413(15) ?
C2 H2 . 0.9300 ?
C3 C4 . 1.44(2) ?
C4 C5 . 1.40(2) ?
C5 C6 . 1.456(16) ?
C5 C23 . 1.509(16) ?
C6 C7 . 1.406(15) ?
C6 C11 . 1.431(15) ?
C7 C8 . 1.442(16) ?
C8 C9 . 1.363(16) ?
C8 H8 . 0.9300 ?
C9 C10 . 1.386(17) ?
C9 H9 . 0.9300 ?
C10 C11 . 1.340(17) ?
C10 H10 . 0.9300 ?
C11 H11 . 0.9300 ?
C12 C14 . 1.505(16) ?
C13 C14 . 1.379(19) ?
C13 C18 . 1.39(2) ?
C13 H13 . 0.9300 ?
C14 C15 . 1.420(14) ?
C15 C16 . 1.400(15) ?
C16 C17 . 1.453(15) ?
C16 C23 2_665 1.520(15) ?
C17 C22 . 1.397(16) ?
C17 C18 . 1.450(17) ?
C18 C19 . 1.408(17) ?
C19 C20 . 1.364(16) ?
C19 H19 . 0.9300 ?
C20 C21 . 1.375(16) ?
C20 H20 . 0.9300 ?
C21 C22 . 1.379(16) ?
C21 H21 . 0.9300 ?
C22 H22 . 0.9300 ?
C23 C16 2_464 1.520(15) ?
C23 H23A . 0.9700 ?
C23 H23B . 0.9700 ?
C24 C25 . 1.403(19) ?
C24 C29 . 1.412(19) ?
C25 C26 . 1.410(17) ?
C25 H25 . 0.9300 ?
C26 C27 . 1.37(2) ?
C26 H26 . 0.9300 ?
C27 C28 . 1.39(2) ?
C27 H27 . 0.9300 ?
C28 C29 . 1.398(17) ?
C28 H28 . 0.9300 ?
C29 H29 . 0.9300 ?
C30 C35 . 1.344(17) ?
C30 C31 . 1.429(17) ?
C31 C32 . 1.387(19) ?
C31 H31 . 0.9300 ?
C32 C33 . 1.41(2) ?
C32 H32 . 0.9300 ?
C33 C34 . 1.37(2) ?
C33 H33 . 0.9300 ?
C34 C35 . 1.382(18) ?
C34 H34 . 0.9300 ?
C35 H35 . 0.9300 ?
C36 C41 . 1.38(2) ?
C36 C37 . 1.401(19) ?
C37 C38 . 1.398(18) ?
C37 H37 . 0.9300 ?
C38 C39 . 1.39(2) ?
C38 H38 . 0.9300 ?
C39 C40 . 1.37(2) ?
C39 H39 . 0.9300 ?
C40 C41 . 1.399(18) ?
C40 H40 . 0.9300 ?
C41 H41 . 0.9300 ?
C42 C43 . 1.537(19) ?
C42 H42A . 0.9700 ?
C42 H42B . 0.9700 ?
C43 H43A . 0.9600 ?
C43 H43B . 0.9600 ?
C43 H43C . 0.9600 ?
C44 C45 . 1.49(2) ?
C44 H44A . 0.9700 ?
C44 H44B . 0.9700 ?
C45 H45A . 0.9600 ?
C45 H45B . 0.9600 ?
C45 H45C . 0.9600 ?
C46 C47 . 1.48(2) ?
C46 H46A . 0.9700 ?
C46 H46B . 0.9700 ?
C47 H47A . 0.9600 ?
C47 H47B . 0.9600 ?
C47 H47C . 0.9600 ?
